data_4308452
loop_
_publ_author_name
'Jie Zhang'
'Xigeng Zhou'
'Ruifang Cai'
'Linhong Weng'

_publ_section_title
;
Reactivity of Organolanthanide and Organolithium Complexes Containing the
Guanidinate Ligands toward Isocyanate or Carbodiimide: Synthesis and
Crystal Structures
;
_journal_name_full 'Inorganic Chemistry'
_journal_page_first 716
_journal_page_last 722
_journal_paper_doi 10.1021/ic048683x
_journal_volume 44
_journal_year 2005
_chemical_formula_sum 'C34 H52 Gd2 N6 O'
_chemical_formula_weight 875.32
_chemical_name_systematic
;
  ?
;
_space_group_IT_number 56
_symmetry_cell_setting orthorhombic
_symmetry_space_group_name_Hall '-P 2ab 2ac'
_symmetry_space_group_name_H-M 'P c c n'
_atom_sites_solution_hydrogens geom
_atom_sites_solution_primary direct
_atom_sites_solution_secondary difmap
_audit_creation_method SHELXL-97
_cell_angle_alpha 90.00
_cell_angle_beta 90.00
_cell_angle_gamma 90.00
_cell_formula_units_Z 4
_cell_length_a 14.626(5)
_cell_length_b 15.245(5)
_cell_length_c 16.531(5)
_cell_measurement_reflns_used 915
_cell_measurement_temperature 298(2)
_cell_measurement_theta_max 26.610
_cell_measurement_theta_min 2.330
_cell_volume 3686(2)
_computing_cell_refinement 'Bruker SMART'
_computing_data_collection 'Bruker SMART'
_computing_data_reduction 'Bruker SHELXTL'
_computing_molecular_graphics 'Bruker SHELXTL'
_computing_publication_material 'Bruker SHELXTL'
_computing_structure_refinement 'SHELXL-97 (Sheldrick, 1997)'
_computing_structure_solution 'SHELXS-97 (Sheldrick, 1990)'
_diffrn_ambient_temperature 298(2)
_diffrn_measured_fraction_theta_full 0.999
_diffrn_measured_fraction_theta_max 0.999
_diffrn_measurement_device_type 'CCD area detector'
_diffrn_measurement_method 'phi and omega scans'
_diffrn_radiation_monochromator graphite
_diffrn_radiation_source 'fine-focus sealed tube'
_diffrn_radiation_type MoK\a
_diffrn_radiation_wavelength 0.71073
_diffrn_reflns_av_R_equivalents 0.0361
_diffrn_reflns_av_sigmaI/netI 0.0314
_diffrn_reflns_limit_h_max 18
_diffrn_reflns_limit_h_min -18
_diffrn_reflns_limit_k_max 7
_diffrn_reflns_limit_k_min -18
_diffrn_reflns_limit_l_max 20
_diffrn_reflns_limit_l_min -19
_diffrn_reflns_number 15906
_diffrn_reflns_theta_full 26.01
_diffrn_reflns_theta_max 26.01
_diffrn_reflns_theta_min 1.93
_diffrn_standards_decay_% 4.80
_exptl_absorpt_coefficient_mu 3.600
_exptl_absorpt_correction_T_max 0.6142
_exptl_absorpt_correction_T_min 0.3269
_exptl_absorpt_correction_type none
_exptl_crystal_density_diffrn 1.577
_exptl_crystal_density_method 'not measured'
_exptl_crystal_F_000 1736
_exptl_crystal_size_max 0.40
_exptl_crystal_size_mid 0.20
_exptl_crystal_size_min 0.15
_refine_diff_density_max 1.039
_refine_diff_density_min -0.843
_refine_diff_density_rms 0.111
_refine_ls_extinction_method none
_refine_ls_goodness_of_fit_ref 1.036
_refine_ls_hydrogen_treatment mixed
_refine_ls_matrix_type full
_refine_ls_number_parameters 199
_refine_ls_number_reflns 3623
_refine_ls_number_restraints 2
_refine_ls_restrained_S_all 1.039
_refine_ls_R_factor_all 0.0610
_refine_ls_R_factor_gt 0.0494
_refine_ls_shift/su_max 0.000
_refine_ls_shift/su_mean 0.000
_refine_ls_structure_factor_coef Fsqd
_refine_ls_weighting_details 'calc w=1/[\s^2^(Fo^2^)+(0.0352P)^2^+26.4719P] where P=(Fo^2^+2Fc^2^)/3'
_refine_ls_weighting_scheme calc
_refine_ls_wR_factor_gt 0.0990
_refine_ls_wR_factor_ref 0.1051
_reflns_number_gt 3097
_reflns_number_total 3623
_reflns_threshold_expression >2sigma(I)
_cod_data_source_file ic048683xsi20041217_110541.cif
_cod_data_source_block f40213b
_cod_depositor_comments
;
The following automatic conversions were performed:
'_symmetry_cell_setting' value 'Orthorhombic' changed to 'orthorhombic'
according to '/home/saulius/struct/CIF-dictionaries/cif_core.dic'
dictionary named 'cif_core.dic' version 2.4.1 from 2010-06-29.

Automatic conversion script
Id: cif_fix_enum 1527 2010-12-29 10:47:43Z saulius 
;
_cod_database_code 4308452

loop_
_symmetry_equiv_pos_as_xyz
'x, y, z'
'-x+1/2, -y+1/2, z'
'-x, y+1/2, -z+1/2'
'x+1/2, -y, -z+1/2'
'-x, -y, -z'
'x-1/2, y-1/2, -z'
'x, -y-1/2, z-1/2'
'-x-1/2, y, z-1/2'

loop_
_atom_site_label
_atom_site_type_symbol
_atom_site_fract_x
_atom_site_fract_y
_atom_site_fract_z
_atom_site_U_iso_or_equiv
_atom_site_adp_type
_atom_site_occupancy
_atom_site_symmetry_multiplicity
_atom_site_calc_flag
_atom_site_refinement_flags
_atom_site_disorder_assembly
_atom_site_disorder_group
Gd1 Gd 0.13768(2) 0.30994(2) 0.103618(18) 0.03275(12) Uani 1 1 d . . .
N1 N 0.2066(4) 0.1657(3) 0.1003(3) 0.0346(12) Uani 1 1 d . . .
N2 N 0.1158(4) 0.0428(4) 0.0722(4) 0.0487(16) Uani 1 1 d . . .
N3 N 0.0646(4) 0.1580(4) 0.1609(4) 0.0410(14) Uani 1 1 d . . .
C1 C 0.0971(8) 0.4726(6) 0.1675(5) 0.062(3) Uani 1 1 d . . .
H1 H 0.0973 0.5282 0.1377 0.075 Uiso 1 1 calc R . .
C2 C 0.1670(7) 0.4414(6) 0.2146(5) 0.062(3) Uani 1 1 d . . .
H2 H 0.2254 0.4713 0.2236 0.075 Uiso 1 1 calc R . .
C3 C 0.1348(8) 0.3701(6) 0.2590(5) 0.065(3) Uani 1 1 d . . .
H3 H 0.1661 0.3429 0.3050 0.079 Uiso 1 1 calc R . .
C4 C 0.0449(8) 0.3584(7) 0.2389(6) 0.068(3) Uani 1 1 d . . .
H4 H 0.0016 0.3213 0.2684 0.082 Uiso 1 1 calc R . .
C5 C 0.0214(7) 0.4216(7) 0.1828(6) 0.071(3) Uani 1 1 d . . .
H5 H -0.0411 0.4354 0.1658 0.085 Uiso 1 1 calc R . .
C6 C 0.0150(8) 0.3718(7) -0.0091(6) 0.071(3) Uani 1 1 d . . .
H6 H -0.0351 0.4130 0.0016 0.086 Uiso 1 1 calc R . .
C7 C 0.0074(7) 0.2823(7) -0.0130(6) 0.071(3) Uani 1 1 d . . .
H7 H -0.0494 0.2493 -0.0050 0.085 Uiso 1 1 calc R . .
C8 C 0.0865(8) 0.2485(7) -0.0451(5) 0.067(3) Uani 1 1 d . . .
H8 H 0.0947 0.1882 -0.0645 0.080 Uiso 1 1 calc R . .
C9 C 0.1458(7) 0.3176(7) -0.0591(5) 0.063(3) Uani 1 1 d . . .
H9 H 0.2017 0.3148 -0.0916 0.076 Uiso 1 1 calc R . .
C10 C 0.1005(8) 0.3939(6) -0.0365(5) 0.067(3) Uani 1 1 d . . .
H10 H 0.1205 0.4535 -0.0499 0.081 Uiso 1 1 calc R . .
C11 C 0.1359(5) 0.1212(4) 0.1101(4) 0.0371(15) Uani 1 1 d . . .
C12 C 0.0694(8) -0.0287(6) 0.1126(6) 0.076(3) Uani 1 1 d . . .
H12A H 0.1120 -0.0755 0.1223 0.115 Uiso 1 1 calc R . .
H12B H 0.0205 -0.0496 0.0791 0.115 Uiso 1 1 calc R . .
H12C H 0.0451 -0.0084 0.1632 0.115 Uiso 1 1 calc R . .
C13 C 0.1792(7) 0.0140(6) 0.0105(6) 0.070(3) Uani 1 1 d . . .
H13A H 0.1978 0.0634 -0.0215 0.105 Uiso 1 1 calc R . .
H13B H 0.1500 -0.0286 -0.0235 0.105 Uiso 1 1 calc R . .
H13C H 0.2318 -0.0118 0.0357 0.105 Uiso 1 1 calc R . .
C14 C 0.0860(6) 0.1452(6) 0.2483(4) 0.054(2) Uani 1 1 d . . .
H14A H 0.0774 0.0846 0.2623 0.082 Uiso 1 1 calc R . .
H14B H 0.0460 0.1810 0.2803 0.082 Uiso 1 1 calc R . .
H14C H 0.1483 0.1616 0.2584 0.082 Uiso 1 1 calc R . .
C15 C -0.0312(6) 0.1389(6) 0.1452(6) 0.063(2) Uani 1 1 d . . .
H15A H -0.0392 0.1255 0.0889 0.095 Uiso 1 1 calc R . .
H15B H -0.0676 0.1891 0.1590 0.095 Uiso 1 1 calc R . .
H15C H -0.0500 0.0896 0.1772 0.095 Uiso 1 1 calc R . .
C16 C 0.7299(10) 0.1792(10) 0.1932(13) 0.199(12) Uani 1 1 d D . .
H16A H 0.6690 0.1576 0.2051 0.239 Uiso 1 1 calc R . .
H16B H 0.7718 0.1314 0.2045 0.239 Uiso 1 1 calc R . .
C17 C 0.7338(12) 0.1954(14) 0.1000(11) 0.25(2) Uani 1 1 d D . .
H17A H 0.6746 0.1869 0.0747 0.304 Uiso 1 1 calc R . .
H17B H 0.7788 0.1584 0.0738 0.304 Uiso 1 1 calc R . .
O1 O 0.7500 0.2500 0.254(2) 0.45(4) Uani 1 2 d SD . .

loop_
_atom_site_aniso_label
_atom_site_aniso_U_11
_atom_site_aniso_U_22
_atom_site_aniso_U_33
_atom_site_aniso_U_23
_atom_site_aniso_U_13
_atom_site_aniso_U_12
Gd1 0.03660(19) 0.03213(19) 0.02952(18) -0.00235(14) -0.00098(15) 0.00529(15)
N1 0.042(3) 0.028(3) 0.034(3) 0.004(2) 0.002(3) -0.002(2)
N2 0.052(4) 0.038(3) 0.056(4) -0.008(3) 0.000(3) -0.018(3)
N3 0.032(3) 0.049(4) 0.042(3) -0.001(3) 0.003(3) -0.005(3)
C1 0.090(7) 0.044(5) 0.053(5) -0.009(4) 0.004(5) 0.027(5)
C2 0.070(6) 0.055(5) 0.062(5) -0.038(5) 0.010(5) -0.006(5)
C3 0.093(8) 0.070(6) 0.033(4) -0.014(4) -0.003(5) 0.025(6)
C4 0.079(7) 0.062(6) 0.064(6) -0.018(5) 0.039(6) 0.006(6)
C5 0.058(6) 0.080(7) 0.076(7) -0.034(6) 0.006(5) 0.031(5)
C6 0.072(7) 0.080(7) 0.062(6) 0.000(5) -0.026(5) 0.041(6)
C7 0.058(6) 0.093(8) 0.063(6) 0.019(6) -0.030(5) -0.012(6)
C8 0.102(8) 0.054(5) 0.044(5) -0.010(4) -0.033(5) 0.012(6)
C9 0.065(6) 0.098(8) 0.027(4) 0.006(4) -0.005(4) 0.021(6)
C10 0.094(8) 0.060(6) 0.049(5) 0.019(4) -0.024(5) 0.001(5)
C11 0.046(4) 0.032(3) 0.032(3) 0.006(3) -0.013(3) -0.015(3)
C12 0.091(8) 0.049(5) 0.090(7) 0.001(5) 0.005(6) -0.023(5)
C13 0.083(7) 0.052(5) 0.074(6) -0.030(5) 0.002(6) -0.012(5)
C14 0.066(5) 0.063(5) 0.035(4) 0.012(4) 0.008(4) -0.014(5)
C15 0.044(5) 0.076(6) 0.070(6) -0.001(5) 0.007(4) -0.013(4)
C16 0.047(8) 0.091(11) 0.46(4) 0.055(19) -0.004(16) -0.002(8)
C17 0.061(12) 0.45(5) 0.25(2) -0.25(3) -0.069(16) 0.11(2)
O1 0.085(13) 0.144(19) 1.13(12) 0.000 0.000 -0.032(15)

loop_
_atom_type_symbol
_atom_type_description
_atom_type_scat_dispersion_real
_atom_type_scat_dispersion_imag
_atom_type_scat_source
C C 0.0033 0.0016 'International Tables Vol C Tables 4.2.6.8 and 6.1.1.4'
H H 0.0000 0.0000 'International Tables Vol C Tables 4.2.6.8 and 6.1.1.4'
N N 0.0061 0.0033 'International Tables Vol C Tables 4.2.6.8 and 6.1.1.4'
Gd Gd -0.1653 3.9035 'International Tables Vol C Tables 4.2.6.8 and 6.1.1.4'
O O 0.0106 0.0060 'International Tables Vol C Tables 4.2.6.8 and 6.1.1.4'

loop_
_geom_angle_atom_site_label_1
_geom_angle_atom_site_label_2
_geom_angle_atom_site_label_3
_geom_angle
_geom_angle_site_symmetry_1
_geom_angle_site_symmetry_3
_geom_angle_publ_flag
N1 Gd1 N1 74.6(2) 2 . ?
N1 Gd1 C9 85.8(3) 2 . ?
N1 Gd1 C9 89.9(2) . . ?
N1 Gd1 C10 95.9(3) 2 . ?
N1 Gd1 C10 119.7(3) . . ?
C9 Gd1 C10 29.8(3) . . ?
N1 Gd1 C4 117.9(3) 2 . ?
N1 Gd1 C4 118.3(3) . . ?
C9 Gd1 C4 146.2(3) . . ?
C10 Gd1 C4 118.4(3) . . ?
N1 Gd1 N3 122.18(18) 2 . ?
N1 Gd1 N3 52.97(18) . . ?
C9 Gd1 N3 113.7(3) . . ?
C10 Gd1 N3 128.5(3) . . ?
C4 Gd1 N3 75.5(3) . . ?
N1 Gd1 C3 89.0(3) 2 . ?
N1 Gd1 C3 109.4(2) . . ?
C9 Gd1 C3 157.8(3) . . ?
C10 Gd1 C3 130.2(3) . . ?
C4 Gd1 C3 29.1(3) . . ?
N3 Gd1 C3 87.3(3) . . ?
N1 Gd1 C8 107.7(3) 2 . ?
N1 Gd1 C8 77.4(2) . . ?
C9 Gd1 C8 29.5(3) . . ?
C10 Gd1 C8 48.4(3) . . ?
C4 Gd1 C8 134.1(4) . . ?
N3 Gd1 C8 85.0(3) . . ?
C3 Gd1 C8 163.2(4) . . ?
N1 Gd1 C5 121.6(3) 2 . ?
N1 Gd1 C5 146.5(3) . . ?
C9 Gd1 C5 118.5(3) . . ?
C10 Gd1 C5 89.5(3) . . ?
C4 Gd1 C5 29.3(3) . . ?
N3 Gd1 C5 96.8(3) . . ?
C3 Gd1 C5 48.0(3) . . ?
C8 Gd1 C5 118.2(3) . . ?
N1 Gd1 C7 133.9(3) 2 . ?
N1 Gd1 C7 97.7(3) . . ?
C9 Gd1 C7 48.4(3) . . ?
C10 Gd1 C7 48.0(3) . . ?
C4 Gd1 C7 105.9(4) . . ?
N3 Gd1 C7 80.9(2) . . ?
C3 Gd1 C7 134.6(3) . . ?
C8 Gd1 C7 29.0(3) . . ?
C5 Gd1 C7 90.0(3) . . ?
N1 Gd1 C2 75.2(2) 2 . ?
N1 Gd1 C2 127.8(3) . . ?
C9 Gd1 C2 128.8(3) . . ?
C10 Gd1 C2 104.9(3) . . ?
C4 Gd1 C2 48.0(3) . . ?
N3 Gd1 C2 116.7(2) . . ?
C3 Gd1 C2 29.5(3) . . ?
C8 Gd1 C2 153.1(3) . . ?
C5 Gd1 C2 47.6(3) . . ?
C7 Gd1 C2 133.5(3) . . ?
N1 Gd1 C6 124.9(3) 2 . ?
N1 Gd1 C6 124.6(3) . . ?
C9 Gd1 C6 48.6(3) . . ?
C10 Gd1 C6 29.1(3) . . ?
C4 Gd1 C6 97.9(3) . . ?
N3 Gd1 C6 105.7(3) . . ?
C3 Gd1 C6 120.8(3) . . ?
C8 Gd1 C6 48.0(3) . . ?
C5 Gd1 C6 72.9(3) . . ?
C7 Gd1 C6 28.9(3) . . ?
C2 Gd1 C6 107.6(3) . . ?
C11 N1 Gd1 154.5(5) . 2 ?
C11 N1 Gd1 98.4(5) . . ?
Gd1 N1 Gd1 105.3(2) 2 . ?
C11 N2 C13 116.4(6) . . ?
C11 N2 C12 122.8(7) . . ?
C13 N2 C12 113.4(7) . . ?
C11 N3 C15 120.8(6) . . ?
C11 N3 C14 111.1(6) . . ?
C15 N3 C14 110.4(6) . . ?
C11 N3 Gd1 81.1(4) . . ?
C15 N3 Gd1 119.1(5) . . ?
C14 N3 Gd1 111.5(5) . . ?
C2 C1 C5 107.4(9) . . ?
C2 C1 Gd1 75.2(5) . . ?
C5 C1 Gd1 74.6(5) . . ?
C1 C2 C3 108.5(9) . . ?
C1 C2 Gd1 76.0(5) . . ?
C3 C2 Gd1 74.3(5) . . ?
C4 C3 C2 107.3(9) . . ?
C4 C3 Gd1 75.0(5) . . ?
C2 C3 Gd1 76.2(5) . . ?
C3 C4 C5 108.2(10) . . ?
C3 C4 Gd1 75.9(5) . . ?
C5 C4 Gd1 76.2(5) . . ?
C1 C5 C4 108.5(9) . . ?
C1 C5 Gd1 76.4(5) . . ?
C4 C5 Gd1 74.5(5) . . ?
C7 C6 C10 107.6(9) . . ?
C7 C6 Gd1 75.1(5) . . ?
C10 C6 Gd1 73.3(5) . . ?
C6 C7 C8 108.9(10) . . ?
C6 C7 Gd1 76.0(5) . . ?
C8 C7 Gd1 75.1(5) . . ?
C7 C8 C9 107.9(9) . . ?
C7 C8 Gd1 75.8(5) . . ?
C9 C8 Gd1 73.7(5) . . ?
C8 C9 C10 107.1(9) . . ?
C8 C9 Gd1 76.8(5) . . ?
C10 C9 Gd1 75.3(5) . . ?
C6 C10 C9 108.6(9) . . ?
C6 C10 Gd1 77.6(5) . . ?
C9 C10 Gd1 74.8(5) . . ?
N1 C11 N2 126.1(7) . . ?
N1 C11 N3 117.4(6) . . ?
N2 C11 N3 116.3(6) . . ?
N1 C11 Gd1 56.2(4) . . ?
N2 C11 Gd1 148.2(5) . . ?
N3 C11 Gd1 69.0(4) . . ?
O1 C16 C17 122.7(19) . . ?
C16 C17 C17 99.3(11) . 2_655 ?
C16 O1 C16 96(2) . 2_655 ?

loop_
_geom_bond_atom_site_label_1
_geom_bond_atom_site_label_2
_geom_bond_distance
_geom_bond_site_symmetry_2
_geom_bond_publ_flag
Gd1 N1 2.308(6) 2 ?
Gd1 N1 2.420(5) . ?
Gd1 C9 2.695(8) . ?
Gd1 C10 2.702(8) . ?
Gd1 C4 2.717(8) . ?
Gd1 N3 2.721(6) . ?
Gd1 C3 2.728(8) . ?
Gd1 C8 2.735(8) . ?
Gd1 C5 2.740(8) . ?
Gd1 C7 2.744(9) . ?
Gd1 C2 2.751(7) . ?
Gd1 C6 2.754(8) . ?
N1 C11 1.247(8) . ?
N1 Gd1 2.308(6) 2 ?
N2 C11 1.381(9) . ?
N2 C13 1.446(11) . ?
N2 C12 1.447(10) . ?
N3 C11 1.452(9) . ?
N3 C15 1.455(10) . ?
N3 C14 1.490(9) . ?
C1 C2 1.370(13) . ?
C1 C5 1.377(13) . ?
C2 C3 1.394(13) . ?
C3 C4 1.368(14) . ?
C4 C5 1.380(14) . ?
C6 C7 1.371(14) . ?
C6 C10 1.372(14) . ?
C7 C8 1.373(14) . ?
C8 C9 1.384(14) . ?
C9 C10 1.390(13) . ?
C16 O1 1.507(19) . ?
C16 C17 1.561(17) . ?
C17 C17 1.73(4) 2_655 ?
O1 C16 1.507(19) 2_655 ?
